data_4315971
loop_
_publ_author_name
'Leslie D. Field'
'Hsiu L. Li'
'Scott J. Dalgarno'

_publ_section_title
;
 Side-on Bound Diazene and Hydrazine Complexes of Ruthenium
;
_journal_name_full 'Inorganic Chemistry'
_journal_page_first 6214
_journal_page_last 6221
_journal_paper_doi 10.1021/ic100821u
_journal_volume 49
_journal_year 2010
_chemical_formula_sum 'C12 H40 Cl2 N8 P4 Ru'
_chemical_formula_weight 592.37
_chemical_name_common LHL2114
_chemical_name_systematic
;
 ?
;
_space_group_IT_number 14
_symmetry_cell_setting monoclinic
_symmetry_space_group_name_Hall '-P 2ybc'
_symmetry_space_group_name_H-M 'P 1 21/c 1'
_atom_sites_solution_hydrogens geom
_atom_sites_solution_primary direct
_atom_sites_solution_secondary difmap
_audit_creation_method SHELXL-97
_cell_angle_alpha 90.00
_cell_angle_beta 107.383(3)
_cell_angle_gamma 90.00
_cell_formula_units_Z 4
_cell_length_a 15.9169(15)
_cell_length_b 8.9235(9)
_cell_length_c 19.8560(19)
_cell_measurement_reflns_used 4203
_cell_measurement_temperature 100(2)
_cell_measurement_theta_max 26.10
_cell_measurement_theta_min 2.57
_cell_volume 2691.4(5)
_computing_cell_refinement 'SAINT (Bruker, 1998)'
_computing_data_collection 'Apex II'
_computing_data_reduction 'SAINT (Bruker, 1998)'
_computing_molecular_graphics 'XSeed (Barbour, 2001)'
_computing_publication_material 'local program'
_computing_structure_refinement 'SHELXL-97 (Sheldrick, 1997)'
_computing_structure_solution 'SHELXS-97 (Sheldrick, 1990)'
_diffrn_ambient_temperature 100(2)
_diffrn_measured_fraction_theta_full 0.995
_diffrn_measured_fraction_theta_max 0.995
_diffrn_measurement_device_type 'Bruker Nonius X8 Apex II CCD Diffractometer'
_diffrn_measurement_method '\f and \w scans'
_diffrn_radiation_monochromator graphite
_diffrn_radiation_source 'fine-focus sealed tube'
_diffrn_radiation_type MoK\a
_diffrn_radiation_wavelength 0.71073
_diffrn_reflns_av_R_equivalents 0.0523
_diffrn_reflns_av_sigmaI/netI 0.0596
_diffrn_reflns_limit_h_max 19
_diffrn_reflns_limit_h_min -19
_diffrn_reflns_limit_k_max 11
_diffrn_reflns_limit_k_min -7
_diffrn_reflns_limit_l_max 24
_diffrn_reflns_limit_l_min -24
_diffrn_reflns_number 18059
_diffrn_reflns_theta_full 26.37
_diffrn_reflns_theta_max 26.37
_diffrn_reflns_theta_min 2.52
_exptl_absorpt_coefficient_mu 1.034
_exptl_absorpt_correction_T_max 0.7821
_exptl_absorpt_correction_T_min 0.7468
_exptl_absorpt_correction_type multi-scan
_exptl_absorpt_process_details Bruker-SADABS
_exptl_crystal_colour Colourless
_exptl_crystal_density_diffrn 1.462
_exptl_crystal_density_method 'not measured'
_exptl_crystal_description Block
_exptl_crystal_F_000 1224
_exptl_crystal_size_max 0.30
_exptl_crystal_size_mid 0.25
_exptl_crystal_size_min 0.25
_refine_diff_density_max 1.051
_refine_diff_density_min -0.732
_refine_diff_density_rms 0.117
_refine_ls_extinction_method none
_refine_ls_goodness_of_fit_ref 1.073
_refine_ls_hydrogen_treatment constr
_refine_ls_matrix_type full
_refine_ls_number_parameters 301
_refine_ls_number_reflns 5457
_refine_ls_number_restraints 57
_refine_ls_restrained_S_all 1.078
_refine_ls_R_factor_all 0.0724
_refine_ls_R_factor_gt 0.0508
_refine_ls_shift/su_max 0.001
_refine_ls_shift/su_mean 0.000
_refine_ls_structure_factor_coef Fsqd
_refine_ls_weighting_details 'calc w=1/[\s^2^(Fo^2^)+(0.0397P)^2^+8.2242P] where P=(Fo^2^+2Fc^2^)/3'
_refine_ls_weighting_scheme calc
_refine_ls_wR_factor_gt 0.1094
_refine_ls_wR_factor_ref 0.1180
_reflns_number_gt 4227
_reflns_number_total 5457
_reflns_threshold_expression >2sigma(I)
_cod_data_source_file ic100821u_si_003.cif
_cod_data_source_block LHL2114
_cod_database_code 4315971

loop_
_symmetry_equiv_pos_as_xyz
'x, y, z'
'-x, y+1/2, -z+1/2'
'-x, -y, -z'
'x, -y-1/2, z-1/2'

loop_
_atom_site_label
_atom_site_type_symbol
_atom_site_fract_x
_atom_site_fract_y
_atom_site_fract_z
_atom_site_U_iso_or_equiv
_atom_site_adp_type
_atom_site_occupancy
_atom_site_symmetry_multiplicity
_atom_site_calc_flag
_atom_site_refinement_flags
_atom_site_disorder_assembly
_atom_site_disorder_group
Ru1 Ru 0.23941(2) 0.19487(4) 0.95129(2) 0.01900(12) Uani 1 1 d . . .
Cl1 Cl -0.08211(8) -0.12724(18) 0.86994(7) 0.0396(4) Uani 1 1 d . . .
P1 P 0.10388(15) 0.3150(3) 0.90213(13) 0.0250(5) Uani 0.65 1 d PDU A 1
N1 N 0.3561(2) 0.0463(5) 0.98967(19) 0.0206(9) Uani 1 1 d D A .
C1 C 0.0875(5) 0.5147(9) 0.8885(4) 0.0331(19) Uiso 0.65 1 d PD A 1
H1A H 0.0247 0.5353 0.8669 0.050 Uiso 0.65 1 calc PR A 1
H1B H 0.1207 0.5504 0.8573 0.050 Uiso 0.65 1 calc PR A 1
H1C H 0.1082 0.5665 0.9340 0.050 Uiso 0.65 1 calc PR A 1
Cl2 Cl 0.45671(7) -0.14900(16) 0.89762(7) 0.0312(3) Uani 1 1 d . . .
P2 P 0.19305(7) 0.05558(14) 0.84566(6) 0.0194(3) Uani 0.65 1 d P A 1
N2 N 0.3442(3) -0.0864(5) 1.0293(2) 0.0303(10) Uani 1 1 d D . .
C2 C 0.0202(5) 0.2653(12) 0.9434(5) 0.025(2) Uiso 0.65 1 d PDU A 1
H2A H 0.0409 0.2912 0.9937 0.037 Uiso 0.65 1 calc PR A 1
H2B H 0.0086 0.1574 0.9383 0.037 Uiso 0.65 1 calc PR A 1
H2C H -0.0341 0.3205 0.9207 0.037 Uiso 0.65 1 calc PR A 1
P3 P 0.3234(5) 0.3219(8) 0.8911(4) 0.0185(13) Uani 0.35 1 d PD A 2
N3 N 0.1798(2) 0.0446(5) 1.0125(2) 0.0225(9) Uani 1 1 d D A .
C3 C 0.0531(5) 0.2490(10) 0.8101(4) 0.0315(19) Uani 0.65 1 d P A 1
H3A H -0.0116 0.2599 0.7978 0.038 Uiso 0.65 1 calc PR A 1
H3B H 0.0737 0.3135 0.7776 0.038 Uiso 0.65 1 calc PR A 1
P4 P 0.3165(3) 0.3626(4) 0.90898(19) 0.0219(7) Uani 0.65 1 d PD A 1
N4 N 0.1317(3) -0.0922(5) 0.9831(2) 0.0328(11) Uani 1 1 d D . .
C4 C 0.0762(3) 0.0786(6) 0.7985(3) 0.0347(13) Uani 0.65 1 d P A 1
H4A H 0.0647 0.0572 0.7476 0.042 Uiso 0.65 1 calc PR A 1
H4B H 0.0402 0.0098 0.8176 0.042 Uiso 0.65 1 calc PR A 1
P5 P 0.28465(9) 0.33603(15) 1.05587(7) 0.0257(3) Uani 0.25 1 d PD A 2
N5 N -0.1592(7) 0.1585(13) 0.8036(6) 0.045(3) Uiso 0.50 1 d PDU B 2
C5 C 0.2081(3) -0.1463(6) 0.8497(3) 0.0288(12) Uani 1 1 d . A 1
H5A H 0.1827 -0.1882 0.8848 0.043 Uiso 1 1 calc R A 1
H5B H 0.2711 -0.1696 0.8630 0.043 Uiso 1 1 calc R A 1
H5C H 0.1786 -0.1900 0.8033 0.043 Uiso 1 1 calc R A 1
P6 P 0.1347(2) 0.3662(5) 0.9307(2) 0.0203(9) Uani 0.35 1 d PDU A 2
N6 N -0.2416(11) 0.169(2) 0.8179(11) 0.086(6) Uiso 0.50 1 d PDU B 2
C6 C 0.2421(4) 0.1051(7) 0.7765(3) 0.0485(17) Uani 0.65 1 d P A 1
H6A H 0.3063 0.0970 0.7950 0.073 Uiso 0.65 1 calc PR A 1
H6B H 0.2260 0.2082 0.7610 0.073 Uiso 0.65 1 calc PR A 1
H6C H 0.2204 0.0368 0.7365 0.073 Uiso 0.65 1 calc PR A 1
N7 N -0.1712(5) 0.2068(9) 0.8306(4) 0.0192(16) Uiso 0.50 1 d PDU C 3
N8 N -0.2646(8) 0.1939(19) 0.8180(9) 0.060(4) Uiso 0.50 1 d PDU C 3
C8 C 0.2770(7) 0.2874(14) 0.7981(6) 0.014(3) Uani 0.35 1 d P A 2
H8A H 0.2263 0.3555 0.7793 0.017 Uiso 0.35 1 calc PR A 2
H8B H 0.3216 0.3126 0.7742 0.017 Uiso 0.35 1 calc PR A 2
N9 N 0.4394(10) 0.024(2) 0.7600(9) 0.026(4) Uiso 0.33 1 d PDU D 1
C9 C 0.2829(5) 0.4608(10) 0.8246(4) 0.035(2) Uiso 0.65 1 d PD A 1
H9A H 0.3154 0.5553 0.8288 0.052 Uiso 0.65 1 calc PR A 1
H9B H 0.2196 0.4816 0.8114 0.052 Uiso 0.65 1 calc PR A 1
H9C H 0.2956 0.3982 0.7883 0.052 Uiso 0.65 1 calc PR A 1
N10 N 0.5260(13) 0.100(3) 0.7749(12) 0.072(6) Uiso 0.33 1 d PDU D 1
N11 N 0.4344(14) -0.014(3) 0.7463(15) 0.026(5) Uiso 0.33 1 d PDU E 2
C11 C 0.4280(5) 0.3050(11) 0.9133(4) 0.026(2) Uiso 0.65 1 d PD A 1
H11A H 0.4257 0.2113 0.8870 0.039 Uiso 0.65 1 calc PR A 1
H11B H 0.4626 0.2896 0.9627 0.039 Uiso 0.65 1 calc PR A 1
H11C H 0.4557 0.3831 0.8924 0.039 Uiso 0.65 1 calc PR A 1
N12 N 0.5151(10) 0.0646(19) 0.7523(9) 0.020(3) Uiso 0.33 1 d PDU E 2
C12 C 0.3360(8) 0.5266(13) 0.8950(7) 0.018(3) Uiso 0.35 1 d PD A 2
H12A H 0.3417 0.5634 0.8500 0.027 Uiso 0.35 1 calc PR A 2
H12B H 0.3889 0.5535 0.9332 0.027 Uiso 0.35 1 calc PR A 2
H12C H 0.2843 0.5723 0.9038 0.027 Uiso 0.35 1 calc PR A 2
N13 N 0.4359(13) -0.040(3) 0.7372(12) 0.029(5) Uiso 0.33 1 d PDU F 3
C13 C 0.3404(6) 0.5267(10) 0.9705(4) 0.036(2) Uiso 0.65 1 d P A 1
H13A H 0.3888 0.5871 0.9627 0.043 Uiso 0.65 1 calc PR A 1
H13B H 0.2876 0.5911 0.9614 0.043 Uiso 0.65 1 calc PR A 1
N14 N 0.5196(14) 0.022(3) 0.7413(13) 0.074(6) Uiso 0.33 1 d PDU F 3
C14 C 0.3671(8) 0.4693(15) 1.0479(5) 0.028(3) Uani 0.65 1 d PU A 1
H14A H 0.3705 0.5542 1.0807 0.033 Uiso 0.65 1 calc PR A 1
H14B H 0.4256 0.4205 1.0599 0.033 Uiso 0.65 1 calc PR A 1
C15 C 0.3833(13) 0.464(3) 1.0785(8) 0.024(4) Uani 0.35 1 d PDU A 2
H15A H 0.3712 0.5503 1.0466 0.036 Uiso 0.35 1 calc PR A 2
H15B H 0.4344 0.4093 1.0734 0.036 Uiso 0.35 1 calc PR A 2
H15C H 0.3956 0.4985 1.1274 0.036 Uiso 0.35 1 calc PR A 2
C19 C 0.0960(9) 0.4683(17) 0.8463(7) 0.028(3) Uiso 0.35 1 d PD A 2
H19A H 0.0554 0.5480 0.8504 0.043 Uiso 0.35 1 calc PR A 2
H19B H 0.0654 0.3988 0.8088 0.043 Uiso 0.35 1 calc PR A 2
H19C H 0.1465 0.5124 0.8350 0.043 Uiso 0.35 1 calc PR A 2
C17A C 0.2019(3) 0.4558(6) 1.0741(3) 0.0334(13) Uani 0.65 1 d P A 1
H17A H 0.2282 0.5120 1.1177 0.050 Uiso 0.65 1 calc PR A 1
H17B H 0.1534 0.3940 1.0796 0.050 Uiso 0.65 1 calc PR A 1
H17C H 0.1793 0.5260 1.0349 0.050 Uiso 0.65 1 calc PR A 1
P5A P 0.28465(9) 0.33603(15) 1.05587(7) 0.0257(3) Uani 0.75 1 d PD A 1
C18 C 0.1571(8) 0.5141(14) 0.9960(6) 0.018(3) Uani 0.35 1 d PD A 2
H18A H 0.1963 0.5889 0.9840 0.022 Uiso 0.35 1 calc PR A 2
H18B H 0.1012 0.5650 0.9940 0.022 Uiso 0.35 1 calc PR A 2
C20 C 0.0278(9) 0.298(2) 0.9334(9) 0.025(4) Uiso 0.35 1 d PDU A 2
H20A H 0.0322 0.2654 0.9815 0.038 Uiso 0.35 1 calc PR A 2
H20B H 0.0096 0.2134 0.9009 0.038 Uiso 0.35 1 calc PR A 2
H20C H -0.0157 0.3788 0.9194 0.038 Uiso 0.35 1 calc PR A 2
C17 C 0.2019(3) 0.4558(6) 1.0741(3) 0.0334(13) Uani 0.35 1 d PD A 2
H17D H 0.1603 0.3987 1.0927 0.040 Uiso 0.35 1 calc PR A 2
H17E H 0.2284 0.5383 1.1069 0.040 Uiso 0.35 1 calc PR A 2
C16A C 0.3251(3) 0.2320(6) 1.1374(3) 0.0279(12) Uani 1 1 d D A 1
H16A H 0.3701 0.1605 1.1333 0.042 Uiso 1 1 calc R A 1
H16B H 0.2763 0.1777 1.1468 0.042 Uiso 1 1 calc R A 1
H16C H 0.3509 0.3016 1.1763 0.042 Uiso 1 1 calc R A 1
P2A P 0.19305(7) 0.05558(14) 0.84566(6) 0.0194(3) Uani 0.35 1 d P A 2
C4A C 0.0762(3) 0.0786(6) 0.7985(3) 0.0347(13) Uani 0.35 1 d P A 2
H4A1 H 0.0664 0.1777 0.7762 0.052 Uiso 0.35 1 calc PR A 2
H4A2 H 0.0418 0.0695 0.8318 0.052 Uiso 0.35 1 calc PR A 2
H4A3 H 0.0577 0.0010 0.7621 0.052 Uiso 0.35 1 calc PR A 2
C6A C 0.2421(4) 0.1051(7) 0.7765(3) 0.0485(17) Uani 0.35 1 d P A 2
H6A1 H 0.2922 0.0385 0.7776 0.058 Uiso 0.35 1 calc PR A 2
H6A2 H 0.1982 0.0999 0.7293 0.058 Uiso 0.35 1 calc PR A 2
C10 C 0.4370(5) 0.2618(14) 0.9069(7) 0.018(4) Uiso 0.35 1 d PD A 2
H10A H 0.4381 0.1563 0.8934 0.026 Uiso 0.35 1 calc PR A 2
H10B H 0.4691 0.2733 0.9571 0.026 Uiso 0.35 1 calc PR A 2
H10C H 0.4649 0.3233 0.8788 0.026 Uiso 0.35 1 calc PR A 2
H100 H 0.3768 -0.0061 0.9549 0.021 Uiso 1 1 d RD . .
H101 H 0.4022 0.1028 1.0190 0.021 Uiso 1 1 d RD . .
H102 H 0.3998 -0.1322 1.0451 0.021 Uiso 1 1 d RD . .
H104 H 0.2341 0.0024 1.0394 0.021 Uiso 1 1 d RD . .
H105 H 0.1465 0.0954 1.0359 0.021 Uiso 1 1 d RD . .
H107 H 0.1059 -0.1178 1.0219 0.059(19) Uiso 1 1 d RD . .
H106 H 0.0828 -0.0402 0.9504 0.06(2) Uiso 1 1 d RD . .
H103 H 0.2975 -0.1350 0.9953 0.08(3) Uiso 1 1 d RD . .

loop_
_atom_site_aniso_label
_atom_site_aniso_U_11
_atom_site_aniso_U_22
_atom_site_aniso_U_33
_atom_site_aniso_U_23
_atom_site_aniso_U_13
_atom_site_aniso_U_12
Ru1 0.01986(19) 0.0163(2) 0.0228(2) -0.00039(16) 0.00943(15) -0.00234(16)
Cl1 0.0317(7) 0.0533(10) 0.0401(8) -0.0150(7) 0.0204(6) -0.0186(7)
P1 0.0199(11) 0.0237(13) 0.0349(14) 0.0078(11) 0.0135(10) 0.0058(10)
N1 0.0163(18) 0.025(2) 0.022(2) -0.0019(17) 0.0070(16) -0.0057(17)
Cl2 0.0196(6) 0.0447(9) 0.0299(7) -0.0022(6) 0.0080(5) -0.0021(5)
P2 0.0158(5) 0.0200(7) 0.0223(6) -0.0012(5) 0.0056(5) -0.0041(5)
N2 0.025(2) 0.028(3) 0.037(3) 0.012(2) 0.010(2) 0.003(2)
P3 0.021(2) 0.016(3) 0.022(3) -0.003(2) 0.010(2) -0.002(2)
N3 0.0168(18) 0.024(2) 0.028(2) 0.0010(18) 0.0086(17) -0.0049(17)
C3 0.027(4) 0.030(5) 0.032(5) 0.004(4) 0.002(3) 0.005(4)
P4 0.0155(12) 0.025(2) 0.0242(19) 0.0035(13) 0.0041(12) -0.0051(13)
N4 0.026(2) 0.035(3) 0.040(3) -0.008(2) 0.014(2) -0.015(2)
C4 0.022(2) 0.032(3) 0.042(3) 0.000(3) -0.003(2) -0.012(2)
P5 0.0339(7) 0.0200(7) 0.0272(7) -0.0058(5) 0.0152(6) -0.0081(5)
C5 0.027(3) 0.026(3) 0.031(3) -0.004(2) 0.006(2) -0.002(2)
P6 0.0087(17) 0.020(2) 0.027(2) -0.0127(17) -0.0030(15) -0.0055(15)
C6 0.068(4) 0.039(4) 0.054(4) 0.016(3) 0.042(3) 0.016(3)
C8 0.009(5) 0.016(7) 0.019(6) -0.001(5) 0.007(5) -0.006(5)
C14 0.034(6) 0.031(5) 0.023(6) -0.004(6) 0.015(5) -0.010(4)
C15 0.030(9) 0.033(9) 0.014(10) -0.013(10) 0.015(9) -0.013(7)
C17A 0.026(3) 0.026(3) 0.048(3) 0.001(3) 0.010(2) -0.004(2)
P5A 0.0339(7) 0.0200(7) 0.0272(7) -0.0058(5) 0.0152(6) -0.0081(5)
C18 0.017(6) 0.014(7) 0.025(7) -0.014(6) 0.009(5) -0.002(5)
C17 0.026(3) 0.026(3) 0.048(3) 0.001(3) 0.010(2) -0.004(2)
C16A 0.021(2) 0.031(3) 0.032(3) -0.010(2) 0.008(2) -0.004(2)
P2A 0.0158(5) 0.0200(7) 0.0223(6) -0.0012(5) 0.0056(5) -0.0041(5)
C4A 0.022(2) 0.032(3) 0.042(3) 0.000(3) -0.003(2) -0.012(2)
C6A 0.068(4) 0.039(4) 0.054(4) 0.016(3) 0.042(3) 0.016(3)

loop_
_atom_type_symbol
_atom_type_description
_atom_type_scat_dispersion_real
_atom_type_scat_dispersion_imag
_atom_type_scat_source
C C 0.0033 0.0016 'International Tables Vol C Tables 4.2.6.8 and 6.1.1.4'
H H 0.0000 0.0000 'International Tables Vol C Tables 4.2.6.8 and 6.1.1.4'
N N 0.0061 0.0033 'International Tables Vol C Tables 4.2.6.8 and 6.1.1.4'
Cl Cl 0.1484 0.1585 'International Tables Vol C Tables 4.2.6.8 and 6.1.1.4'
P P 0.1023 0.0942 'International Tables Vol C Tables 4.2.6.8 and 6.1.1.4'
Ru Ru -1.2594 0.8363 'International Tables Vol C Tables 4.2.6.8 and 6.1.1.4'

loop_
_geom_angle_atom_site_label_1
_geom_angle_atom_site_label_2
_geom_angle_atom_site_label_3
_geom_angle
_geom_angle_site_symmetry_1
_geom_angle_site_symmetry_3
_geom_angle_publ_flag
N3 Ru1 P6 95.58(15) . . ?
N3 Ru1 N1 84.34(14) . . ?
P6 Ru1 N1 169.59(15) . . ?
N3 Ru1 P4 169.12(14) . . ?
P6 Ru1 P4 86.35(15) . . ?
N1 Ru1 P4 91.83(14) . . ?
N3 Ru1 P3 169.5(2) . . ?
P6 Ru1 P3 94.9(2) . . ?
N1 Ru1 P3 85.3(2) . . ?
P4 Ru1 P3 13.39(13) . . ?
N3 Ru1 P1 90.77(11) . . ?
P6 Ru1 P1 19.36(9) . . ?
N1 Ru1 P1 170.36(12) . . ?
P4 Ru1 P1 94.41(12) . . ?
P3 Ru1 P1 99.3(2) . . ?
N3 Ru1 P5 84.69(11) . . ?
P6 Ru1 P5 78.91(12) . . ?
N1 Ru1 P5 90.72(10) . . ?
P4 Ru1 P5 85.18(9) . . ?
P3 Ru1 P5 96.92(16) . . ?
P1 Ru1 P5 97.10(8) . . ?
N3 Ru1 P2 95.62(11) . . ?
P6 Ru1 P2 100.48(12) . . ?
N1 Ru1 P2 89.88(10) . . ?
P4 Ru1 P2 94.54(9) . . ?
P3 Ru1 P2 82.87(16) . . ?
P1 Ru1 P2 82.32(8) . . ?
P5 Ru1 P2 179.34(5) . . ?
C1 P1 C2 102.4(4) . . ?
C1 P1 C3 99.5(4) . . ?
C2 P1 C3 101.8(4) . . ?
C1 P1 Ru1 125.9(3) . . ?
C2 P1 Ru1 114.1(3) . . ?
C3 P1 Ru1 109.8(3) . . ?
N2 N1 Ru1 116.0(2) . . ?
C5 P2 C6 101.1(3) . . ?
C5 P2 C4 103.6(2) . . ?
C6 P2 C4 100.7(3) . . ?
C5 P2 Ru1 118.79(17) . . ?
C6 P2 Ru1 116.8(2) . . ?
C4 P2 Ru1 113.37(19) . . ?
C8 P3 C10 102.0(6) . . ?
C8 P3 C12 102.7(7) . . ?
C10 P3 C12 101.3(7) . . ?
C8 P3 Ru1 108.7(5) . . ?
C10 P3 Ru1 117.4(5) . . ?
C12 P3 Ru1 122.3(5) . . ?
N4 N3 Ru1 123.1(3) . . ?
C4 C3 P1 113.1(5) . . ?
C9 P4 C11 101.1(4) . . ?
C9 P4 C13 99.8(4) . . ?
C11 P4 C13 100.6(4) . . ?
C9 P4 Ru1 128.3(3) . . ?
C11 P4 Ru1 115.2(4) . . ?
C13 P4 Ru1 107.7(3) . . ?
C3 C4 P2 106.0(4) . . ?
C15 P5 Ru1 123.3(5) . . ?
C18 P6 C20 102.0(7) . . ?
C18 P6 C19 103.4(7) . . ?
C20 P6 C19 97.5(7) . . ?
C18 P6 Ru1 113.3(4) . . ?
C20 P6 Ru1 115.1(7) . . ?
C19 P6 Ru1 122.6(5) . . ?
C14 C13 P4 109.3(7) . . ?

loop_
_geom_bond_atom_site_label_1
_geom_bond_atom_site_label_2
_geom_bond_distance
_geom_bond_site_symmetry_2
_geom_bond_publ_flag
Ru1 N3 2.206(4) . ?
Ru1 P6 2.208(4) . ?
Ru1 N1 2.223(4) . ?
Ru1 P4 2.251(4) . ?
Ru1 P3 2.335(8) . ?
Ru1 P1 2.345(2) . ?
Ru1 P5 2.3504(14) . ?
Ru1 P2 2.3587(13) . ?
P1 C1 1.809(8) . ?
P1 C2 1.815(8) . ?
P1 C3 1.860(8) . ?
N1 N2 1.465(6) . ?
P2 C5 1.816(5) . ?
P2 C6 1.825(5) . ?
P2 C4 1.827(5) . ?
P3 C8 1.800(13) . ?
P3 C10 1.821(10) . ?
P3 C12 1.837(12) . ?
N3 N4 1.467(6) . ?
C3 C4 1.597(10) . ?
P4 C9 1.823(8) . ?
P4 C11 1.826(9) . ?
P4 C13 1.872(9) . ?
P5 C15 1.883(16) . ?
N5 N6 1.425(15) . ?
P6 C18 1.809(12) . ?
P6 C20 1.821(12) . ?
P6 C19 1.844(12) . ?
N7 N8 1.437(13) . ?
N9 N10 1.482(16) . ?
N11 N12 1.436(16) . ?
N13 N14 1.419(16) . ?
C13 C14 1.553(12) . ?
